data_7101289
loop_
_publ_author_name
'Zhao, Z.'
J.Messinger
U.Schon
R.Wartchow
H.Butenschon

_publ_section_title
;
Unanticipated Formation of ortho Sulfone Substituted Phenols by
Anionic Thia-Fries Rearrangement of Aryl Triflate
Tricarbonylchromium Complexes
;
_journal_issue 28
_journal_name_full 'Chemical Communications'
_journal_paper_doi 10.1039/b606092g
_journal_year 2006
_chemical_compound_source 'synthetic '
_chemical_formula_moiety 'C10 H5 Cr1 F3 O6 S1, C4 H8 O1'
_chemical_formula_sum 'C14 H13 Cr F3 O7 S'
_chemical_formula_weight 434.30
_chemical_name_common
;Tricarbonyl(2-trifluoromethylsulfonylphenol)chromium(0)
tetrahydrofurane solvate
;
_chemical_name_systematic
;
Tricarbonyl(2-trifluoromethylsulfonylphenol)chromium(0)
tetrahydrofurane solvate
;
_space_group_IT_number 14
_symmetry_cell_setting monoclinic
_symmetry_space_group_name_Hall '-P 2ybc'
_symmetry_space_group_name_H-M 'P 1 21/c 1'
_atom_sites_solution_hydrogens geom
_atom_sites_solution_primary direct
_atom_sites_solution_secondary difmap
_audit_creation_method SHELXL-97
_cell_angle_alpha 90.00
_cell_angle_beta 101.43(5)
_cell_angle_gamma 90.00
_cell_formula_units_Z 4
_cell_length_a 6.519(3)
_cell_length_b 17.392(7)
_cell_length_c 16.169(8)
_cell_measurement_reflns_used 4414
_cell_measurement_temperature 307(2)
_cell_measurement_theta_max 19.8
_cell_measurement_theta_min 2.35
_cell_volume 1796.9(14)
_computing_cell_refinement 'Stoe IPDS software'
_computing_data_collection 'Stoe IPDS software'
_computing_data_reduction 'Stoe IPDS software and SHELXL-97'
_computing_molecular_graphics 'PLATON (Spek, 1990)'
_computing_publication_material
;
The first CIF was issued by SHELXL-97.
The edited CIF is finally treated with the program CIF2SX
written by L. Farrugia, Univ. of Glasgow (1997)
and a refinement cycle is repeated to assure that
essential parameters were not changed.
;
_computing_structure_refinement 'SHELXL-97 (Sheldrick, 1997)'
_computing_structure_solution 'SHELXS-86 (Sheldrick, 1986)'
_diffrn_ambient_temperature 307(2)
_diffrn_measured_fraction_theta_full 0.973
_diffrn_measured_fraction_theta_max 0.973
_diffrn_measurement_device_type 'Stoe IPDS area detector diffractometer'
_diffrn_measurement_method '240 exposures, \D \f 1.5 \%'
_diffrn_radiation_monochromator graphite
_diffrn_radiation_source 'fine-focus sealed tube'
_diffrn_radiation_type MoK\a
_diffrn_radiation_wavelength 0.71073
_diffrn_reflns_av_R_equivalents 0.2789
_diffrn_reflns_av_sigmaI/netI 0.2750
_diffrn_reflns_limit_h_max 8
_diffrn_reflns_limit_h_min -8
_diffrn_reflns_limit_k_max 21
_diffrn_reflns_limit_k_min -21
_diffrn_reflns_limit_l_max 19
_diffrn_reflns_limit_l_min -20
_diffrn_reflns_number 24868
_diffrn_reflns_theta_full 26.29
_diffrn_reflns_theta_max 26.29
_diffrn_reflns_theta_min 2.34
_diffrn_standards_decay_% 46
_diffrn_standards_number 0
_exptl_absorpt_coefficient_mu 0.815
_exptl_absorpt_correction_T_max 1.0
_exptl_absorpt_correction_T_min 1.0
_exptl_absorpt_correction_type none
_exptl_absorpt_process_details none
_exptl_crystal_colour orange
_exptl_crystal_density_diffrn 1.605
_exptl_crystal_density_method 'not measured'
_exptl_crystal_description 'irregular shape'
_exptl_crystal_F_000 880
_exptl_crystal_size_max 0.44
_exptl_crystal_size_mid 0.41
_exptl_crystal_size_min 0.26
_refine_diff_density_max 0.553
_refine_diff_density_min -0.352
_refine_diff_density_rms 0.095
_refine_ls_extinction_method none
_refine_ls_goodness_of_fit_ref 1.067
_refine_ls_hydrogen_treatment mixed
_refine_ls_matrix_type full
_refine_ls_number_parameters 169
_refine_ls_number_reflns 3537
_refine_ls_number_restraints 2
_refine_ls_restrained_S_all 1.067
_refine_ls_R_factor_all 0.2711
_refine_ls_R_factor_gt 0.1099
_refine_ls_shift/su_max 0.000
_refine_ls_shift/su_mean 0.000
_refine_ls_structure_factor_coef Fsqd
_refine_ls_weighting_details 'calc w=1/[\s^2^(Fo^2^)+(0.0100P)^2^] where P=(Fo^2^+2Fc^2^)/3'
_refine_ls_weighting_scheme calc
_refine_ls_wR_factor_gt 0.1725
_refine_ls_wR_factor_ref 0.1915
_reflns_number_gt 883
_reflns_number_total 3537
_reflns_threshold_expression >2sigma(I)
_cod_data_source_file b606092g.txt
_cod_original_sg_symbol_H-M 'P 21/c'
_cod_database_code 7101289

loop_
_symmetry_equiv_pos_as_xyz
'x, y, z'
'-x, y+1/2, -z+1/2'
'-x, -y, -z'
'x, -y-1/2, z-1/2'

loop_
_atom_site_label
_atom_site_type_symbol
_atom_site_fract_x
_atom_site_fract_y
_atom_site_fract_z
_atom_site_U_iso_or_equiv
_atom_site_adp_type
_atom_site_occupancy
_atom_site_symmetry_multiplicity
_atom_site_calc_flag
_atom_site_refinement_flags
Cr Cr 0.4880(4) 0.34564(12) 0.00114(13) 0.0670(7) Uani 1 1 d .
S S 0.1944(6) 0.2719(3) -0.1891(2) 0.0810(12) Uani 1 1 d .
F1 F -0.1002(15) 0.2219(7) -0.3042(5) 0.152(4) Uani 1 1 d .
F2 F -0.0848(16) 0.1681(7) -0.1813(6) 0.163(4) Uani 1 1 d .
F3 F -0.2100(16) 0.2747(8) -0.1989(6) 0.161(4) Uani 1 1 d .
O1 O 0.2832(15) 0.1690(5) -0.0332(5) 0.086(3) Uani 1 1 d D
H1 H 0.320(14) 0.127(2) 0.002(3) 0.06(4) Uiso 1 1 d D
O2 O 0.1847(16) 0.3411(7) -0.2340(5) 0.119(4) Uani 1 1 d .
O3 O 0.3410(16) 0.2128(6) -0.1959(5) 0.108(3) Uani 1 1 d .
O4 O 0.7811(14) 0.4405(5) 0.1249(5) 0.095(3) Uani 1 1 d .
O5 O 0.6596(14) 0.4360(5) -0.1275(5) 0.099(3) Uani 1 1 d .
O6 O 0.8136(14) 0.2208(6) 0.0036(5) 0.090(3) Uani 1 1 d .
C1 C 0.2669(19) 0.2419(9) -0.0141(8) 0.075(4) Uiso 1 1 d .
C2 C 0.2113(16) 0.2964(7) -0.0803(6) 0.051(3) Uiso 1 1 d .
C3 C 0.1707(17) 0.3705(7) -0.0646(7) 0.067(3) Uiso 1 1 d .
H2 H 0.1292 0.4029 -0.1106 0.080 Uiso 1 1 calc R
C4 C 0.1874(17) 0.4029(8) 0.0186(7) 0.077(4) Uiso 1 1 d .
H3 H 0.1519 0.4533 0.0288 0.092 Uiso 1 1 calc R
C5 C 0.2656(17) 0.3478(8) 0.0840(6) 0.071(3) Uiso 1 1 d .
H4 H 0.2961 0.3650 0.1395 0.085 Uiso 1 1 calc R
C6 C 0.2973(17) 0.2720(7) 0.0691(6) 0.057(3) Uiso 1 1 d .
H5 H 0.3401 0.2392 0.1146 0.069 Uiso 1 1 calc R
C7 C -0.055(3) 0.2303(12) -0.2179(11) 0.107(5) Uiso 1 1 d .
C8 C 0.672(2) 0.3981(8) 0.0758(8) 0.069(4) Uiso 1 1 d .
C9 C 0.5924(19) 0.4024(8) -0.0806(7) 0.073(4) Uiso 1 1 d .
C10 C 0.698(2) 0.2693(9) 0.0015(7) 0.067(4) Uiso 1 1 d .
O1' O 0.437(2) 0.0783(7) 0.0936(8) 0.152(4) Uani 1 1 d D
C1' C 0.638(4) 0.0804(14) 0.1315(13) 0.172(9) Uiso 1 1 d .
H6 H 0.6643 0.1207 0.1737 0.207 Uiso 1 1 calc R
H7 H 0.7277 0.0883 0.0910 0.207 Uiso 1 1 calc R
C2' C 0.672(3) 0.0036(16) 0.1707(12) 0.189(7) Uiso 1 1 d .
H8 H 0.7435 -0.0296 0.1375 0.227 Uiso 1 1 calc R
H9 H 0.7561 0.0076 0.2271 0.227 Uiso 1 1 calc R
C3' C 0.465(3) -0.0279(11) 0.1741(10) 0.149(7) Uiso 1 1 d .
H10 H 0.4551 -0.0812 0.1560 0.179 Uiso 1 1 calc R
H11 H 0.4383 -0.0248 0.2308 0.179 Uiso 1 1 calc R
C4' C 0.318(3) 0.0199(14) 0.1163(12) 0.177(8) Uiso 1 1 d .
H12 H 0.2514 -0.0095 0.0672 0.212 Uiso 1 1 calc R
H13 H 0.2102 0.0400 0.1441 0.212 Uiso 1 1 calc R

loop_
_atom_site_aniso_label
_atom_site_aniso_U_11
_atom_site_aniso_U_22
_atom_site_aniso_U_33
_atom_site_aniso_U_23
_atom_site_aniso_U_13
_atom_site_aniso_U_12
Cr 0.0729(14) 0.0770(13) 0.0542(9) 0.0034(15) 0.0201(8) 0.0071(17)
S 0.081(3) 0.103(3) 0.059(2) -0.007(2) 0.0127(18) -0.010(3)
F1 0.174(10) 0.195(11) 0.082(6) -0.050(7) 0.015(6) -0.013(8)
F2 0.169(9) 0.142(10) 0.174(9) 0.007(8) 0.025(6) -0.063(9)
F3 0.112(8) 0.214(13) 0.143(7) -0.005(8) -0.005(6) 0.000(8)
O1 0.125(8) 0.053(7) 0.083(6) -0.016(5) 0.030(5) -0.006(6)
O2 0.200(11) 0.090(7) 0.065(5) 0.016(6) 0.021(6) -0.024(8)
O3 0.121(8) 0.139(9) 0.073(6) -0.017(6) 0.042(6) 0.026(8)
O4 0.108(8) 0.094(7) 0.083(6) -0.005(6) 0.020(5) -0.030(6)
O5 0.115(8) 0.094(8) 0.103(7) -0.002(6) 0.060(6) -0.019(6)
O6 0.089(7) 0.096(8) 0.098(6) -0.011(5) 0.047(5) 0.010(6)
O1' 0.173(13) 0.096(10) 0.192(12) 0.032(8) 0.047(10) -0.013(9)

loop_
_atom_type_symbol
_atom_type_description
_atom_type_scat_dispersion_real
_atom_type_scat_dispersion_imag
_atom_type_scat_source
C C 0.0033 0.0016 'International Tables Vol C Tables 4.2.6.8 and 6.1.1.4'
H H 0.0000 0.0000 'International Tables Vol C Tables 4.2.6.8 and 6.1.1.4'
Cr Cr 0.3209 0.6236 'International Tables Vol C Tables 4.2.6.8 and 6.1.1.4'
F F 0.0171 0.0103 'International Tables Vol C Tables 4.2.6.8 and 6.1.1.4'
O O 0.0106 0.0060 'International Tables Vol C Tables 4.2.6.8 and 6.1.1.4'
S S 0.1246 0.1234 'International Tables Vol C Tables 4.2.6.8 and 6.1.1.4'

loop_
_geom_angle_atom_site_label_1
_geom_angle_atom_site_label_2
_geom_angle_atom_site_label_3
_geom_angle
C8 Cr C9 85.3(6)
C8 Cr C10 88.2(6)
C9 Cr C10 90.5(6)
C8 Cr C5 90.9(5)
C9 Cr C5 143.8(6)
C10 Cr C5 125.4(5)
C8 Cr C3 132.8(5)
C9 Cr C3 89.6(5)
C10 Cr C3 138.8(5)
C5 Cr C3 67.0(4)
C8 Cr C2 167.4(5)
C9 Cr C2 98.8(5)
C10 Cr C2 103.5(5)
C5 Cr C2 78.8(4)
C3 Cr C2 36.1(4)
C8 Cr C6 109.2(5)
C9 Cr C6 164.9(5)
C10 Cr C6 93.9(5)
C5 Cr C6 36.2(4)
C3 Cr C6 77.6(4)
C2 Cr C6 66.2(4)
C8 Cr C4 100.0(5)
C9 Cr C4 107.4(5)
C10 Cr C4 160.7(5)
C5 Cr C4 38.0(4)
C3 Cr C4 37.9(3)
C2 Cr C4 67.4(4)
C6 Cr C4 67.0(4)
C8 Cr C1 143.4(5)
C9 Cr C1 130.2(5)
C10 Cr C1 83.5(5)
C5 Cr C1 66.1(5)
C3 Cr C1 65.6(4)
C2 Cr C1 36.9(4)
C6 Cr C1 36.6(4)
C4 Cr C1 79.5(5)
O2 S O3 122.8(6)
O2 S C7 105.8(8)
O3 S C7 106.5(8)
O2 S C2 107.0(6)
O3 S C2 109.6(5)
C7 S C2 103.4(7)
O1 C1 C6 125.2(12)
O1 C1 C2 119.1(11)
C6 C1 C2 115.7(13)
O1 C1 Cr 134.9(10)
C6 C1 Cr 68.9(7)
C2 C1 Cr 67.5(7)
C3 C2 C1 121.7(10)
C3 C2 S 115.8(9)
C1 C2 S 122.5(9)
C3 C2 Cr 71.4(7)
C1 C2 Cr 75.6(7)
S C2 Cr 124.6(5)
C2 C3 C4 124.5(11)
C2 C3 Cr 72.5(7)
C4 C3 Cr 74.5(6)
C3 C4 C5 112.0(12)
C3 C4 Cr 67.6(6)
C5 C4 Cr 67.1(6)
C6 C5 C4 123.8(11)
C6 C5 Cr 74.3(7)
C4 C5 Cr 74.9(6)
C5 C6 C1 121.8(11)
C5 C6 Cr 69.5(7)
C1 C6 Cr 74.4(7)
F2 C7 F3 101.0(15)
F2 C7 F1 111.2(17)
F3 C7 F1 105.7(15)
F2 C7 S 116.6(14)
F3 C7 S 113.4(14)
F1 C7 S 108.3(12)
O4 C8 Cr 172.7(11)
O5 C9 Cr 178.0(12)
O6 C10 Cr 175.6(12)
C1' O1' C4' 117.0(17)
O1' C1' C2' 102.8(19)
C3' C2' C1' 107.2(19)
C4' C3' C2' 105.0(18)
O1' C4' C3' 104.9(16)

loop_
_geom_bond_atom_site_label_1
_geom_bond_atom_site_label_2
_geom_bond_distance
Cr C8 1.776(14)
Cr C9 1.882(13)
Cr C10 1.904(15)
Cr C5 2.160(10)
Cr C3 2.173(12)
Cr C2 2.186(11)
Cr C6 2.221(11)
Cr C4 2.264(12)
Cr C1 2.292(15)
S O2 1.401(10)
S O3 1.422(10)
S C7 1.755(19)
S C2 1.792(10)
F1 C7 1.376(16)
F2 C7 1.266(18)
F3 C7 1.355(17)
O1 C1 1.314(15)
O4 C8 1.207(13)
O5 C9 1.114(12)
O6 C10 1.129(13)
C1 C6 1.420(14)
C1 C2 1.422(15)
C2 C3 1.350(13)
C3 C4 1.442(13)
C4 C5 1.443(15)
C5 C6 1.362(16)
O1' C1' 1.335(19)
O1' C4' 1.37(2)
C1' C2' 1.48(3)
C2' C3' 1.46(2)
C3' C4' 1.46(2)
